data_3000010
loop_
_publ_author_name
'Armel Le Bail'
'Thomas Hansen'
'Wilson A. Crichton'

_publ_section_title
;
 Tetrapotassium pyrophosphates gamma and delta-K4P2O7
;
_journal_name_full 'Powder Diffraction'
_journal_page_first 2
_journal_page_last 12
_journal_paper_doi 10.1017/S0885715612000954
_journal_volume 28
_journal_year 2013
_chemical_formula_moiety 'O7 P2, 4(K)'
_chemical_formula_sum 'K4 O7 P2'
_chemical_formula_weight 330.34
_chemical_name_common 'tetrapotassium pyrophosphate'
_space_group_IT_number 169
_symmetry_cell_setting hexagonal
_symmetry_space_group_name_Hall 'P 61'
_symmetry_space_group_name_H-M 'P 61'
_cell_angle_alpha 90.00000
_cell_angle_beta 90.00000
_cell_angle_gamma 120.00000
_cell_formula_units_Z 18
_cell_length_a 10.21145(7)
_cell_length_b 10.21145(7)
_cell_length_c 42.6958(4)
_cell_measurement_temperature 293
_cell_volume 3855.59(5)
_computing_molecular_graphics Diamond
_computing_structure_refinement FULLPROF
_computing_structure_solution ESPOIR
_diffrn_ambient_temperature 293
_diffrn_radiation_type synchrotron
_diffrn_radiation_wavelength 0.39990
_diffrn_source synchrotron
_exptl_absorpt_coefficient_mu 0.479
_exptl_crystal_density_diffrn 2.561
_exptl_crystal_density_method 'not measured'
_exptl_crystal_F_000 2916.0
_pd_instr_location
; 
ESRF Grenoble
;
_pd_meas_2theta_range_inc 0.002000
_pd_meas_2theta_range_max 31.50000
_pd_meas_2theta_range_min 1.00000
_pd_meas_number_of_points 15251
_pd_proc_2theta_range_inc 0.002000
_pd_proc_2theta_range_max 31.4986
_pd_proc_2theta_range_min 0.9986
_pd_proc_ls_prof_R_factor 9.25
_pd_proc_ls_prof_wR_expected 5.85
_pd_proc_ls_prof_wR_factor 8.71
_pd_proc_wavelength 0.399900
_pd_spec_mounting ' ?'
_refine_ls_number_parameters 185
_refine_ls_number_reflns 3407
_refine_ls_number_restraints 60
_refine_ls_R_I_factor 3.25
_cod_data_source_file delta-K4P2O7.cif
_cod_data_source_block delta-K4P2O7
_cod_depositor_comments
;
The following automatic conversions were performed:

'_symmetry_cell_setting' value 'Hexagonal' changed to 'hexagonal'
according to the built-in table from CIF Core dictionary named
'cif_core.dic' version 2.4.1 from 2010-06-29.

Automatic conversion script
Id: cif_fix_values 1715 2011-07-08 13:25:40Z adriana 

 Releasing structure 3000010 into public domain as published material.
;
_cod_original_cell_volume 3855.59(7)
_cod_original_formula_sum 'K4 O7 P2 '
_cod_database_code 3000010

loop_
_symmetry_equiv_pos_as_xyz
x,y,z
x-y,x,z+1/6
-y,x-y,z+1/3
-x,-y,z+1/2
-x+y,-x,z+2/3
y,-x+y,z+5/6

loop_
_atom_site_label
_atom_site_fract_x
_atom_site_fract_y
_atom_site_fract_z
_atom_site_U_iso_or_equiv
_atom_site_occupancy
_atom_site_adp_type
_atom_site_type_symbol
K1 0.3041(6) 0.3892(6) 0.27646(14) 0.0210(3) 1.00000 Uiso K
K2 0.2946(6) -0.0075(6) 0.20455(12) 0.0210(3) 1.00000 Uiso K
K3 0.9995(6) 1.0366(6) 0.16267(16) 0.0210(3) 1.00000 Uiso K
K4 1.0029(6) 0.0354(5) 0.24872(14) 0.0210(3) 1.00000 Uiso K
K5 0.3466(5) 0.2755(6) 0.60834(13) 0.0210(3) 1.00000 Uiso K
K6 0.3490(5) 0.3219(5) 0.95177(12) 0.0210(3) 1.00000 Uiso K
K7 0.2775(6) 0.9274(6) 0.55312(13) 0.0210(3) 1.00000 Uiso K
K8 0.4159(6) 0.0535(7) 0.88773(14) 0.0210(3) 1.00000 Uiso K
K9 0.3021(6) 0.6853(5) 0.16560(17) 0.0210(3) 1.00000 Uiso K
K10 0.6580(8) 0.3767(5) 0.16655(19) 0.0210(3) 1.00000 Uiso K
K11 0.3179(5) 0.7326(7) 0.25110(13) 0.0210(3) 1.00000 Uiso K
K12 0.5891(6) 0.3221(6) 0.25000 0.0210(3) 1.00000 Uiso K
P1 0.2841(3) 0.3720(3) 0.19718(5) 0.0066(4) 1.00000 Uiso P
P2 0.2753(3) -0.0434(2) 0.36569(5) 0.0066(4) 1.00000 Uiso P
P3 0.2933(3) 0.0211(3) 0.29666(5) 0.0066(4) 1.00000 Uiso P
P4 0.3723(3) 0.3950(3) 0.13060(5) 0.0066(4) 1.00000 Uiso P
P5 0.3857(3) 0.3518(3) 0.86794(6) 0.0066(4) 1.00000 Uiso P
P6 0.3608(3) 0.3125(3) 0.79736(6) 0.0066(4) 1.00000 Uiso P
O1 0.2744(7) 0.2390(5) 0.21457(13) 0.0114(5) 1.00000 Uiso O
O2 0.2592(8) -0.1846(5) 0.38081(14) 0.0114(5) 1.00000 Uiso O
O3 0.3526(7) 0.5168(5) 0.21557(13) 0.0114(5) 1.00000 Uiso O
O4 0.4218(4) 0.0963(5) 0.37430(15) 0.0114(5) 1.00000 Uiso O
O5 0.1353(4) 0.3340(7) 0.18222(14) 0.0114(5) 1.00000 Uiso O
O6 0.1387(5) -0.0261(8) 0.37097(16) 0.0114(5) 1.00000 Uiso O
O7 0.4347(5) 0.0474(7) 0.28001(14) 0.0114(5) 1.00000 Uiso O
O8 0.3475(7) 0.5246(5) 0.12215(16) 0.0114(5) 1.00000 Uiso O
O9 0.3035(8) 0.1674(4) 0.30690(15) 0.0114(5) 1.00000 Uiso O
O10 0.2382(5) 0.2433(4) 0.12278(15) 0.0114(5) 1.00000 Uiso O
O11 0.1502(5) -0.0781(6) 0.27867(14) 0.0114(5) 1.00000 Uiso O
O12 0.5182(5) 0.4144(7) 0.11709(14) 0.0114(5) 1.00000 Uiso O
O13 0.4000(4) 0.4037(5) 0.16820(5) 0.0114(5) 1.00000 Uiso O
O14 0.2826(6) -0.0711(4) 0.32845(4) 0.0114(5) 1.00000 Uiso O
O15 0.2819(6) 0.2315(5) 0.89075(11) 0.0114(5) 1.00000 Uiso O
O16 0.3841(7) 0.4983(4) 0.87082(15) 0.0114(5) 1.00000 Uiso O
O17 0.5434(4) 0.3747(7) 0.86810(16) 0.0114(5) 1.00000 Uiso O
O18 0.3826(7) 0.4662(4) 0.78944(15) 0.0114(5) 1.00000 Uiso O
O19 0.2268(5) 0.1855(5) 0.78077(13) 0.0114(5) 1.00000 Uiso O
O20 0.5029(5) 0.3034(8) 0.79406(16) 0.0114(5) 1.00000 Uiso O
O21 0.3128(4) 0.2838(5) 0.83399(4) 0.0114(5) 1.00000 Uiso O

loop_
_atom_type_symbol
_atom_type_scat_Cromer_Mann_a1
_atom_type_scat_Cromer_Mann_b1
_atom_type_scat_Cromer_Mann_a2
_atom_type_scat_Cromer_Mann_b2
_atom_type_scat_Cromer_Mann_a3
_atom_type_scat_Cromer_Mann_b3
_atom_type_scat_Cromer_Mann_a4
_atom_type_scat_Cromer_Mann_b4
_atom_type_scat_Cromer_Mann_c
_atom_type_scat_dispersion_real
_atom_type_scat_dispersion_imag
_atom_type_scat_source
k 8.21860 12.79490 7.43980 0.77480 1.05190 213.18700 0.86590 41.68410 1.42280 0.11800 0.15600 International_Tables_for_Crystallography_Vol.C(1991)_Tables_6.1.1.4_and_6.1.1.5
p 6.43450 1.90670 4.17910 27.15700 1.78000 0.52600 1.49080 68.16450 1.11490 0.05500 0.05800 International_Tables_for_Crystallography_Vol.C(1991)_Tables_6.1.1.4_and_6.1.1.5
o 3.04850 13.27710 2.28680 5.70110 1.54630 0.32390 0.86700 32.90890 0.25080 0.00300 0.00400 International_Tables_for_Crystallography_Vol.C(1991)_Tables_6.1.1.4_and_6.1.1.5

loop_
_geom_bond_atom_site_label_1
_geom_bond_atom_site_label_2
_geom_bond_distance
_geom_bond_site_symmetry_2
K1 K12 3.494(10) .
K1 P1 3.390(6) .
K1 P4 3.373(7) 2_555
K1 P6 3.371(5) 4_664
K1 O1 2.994(8) .
K1 O3 2.838(8) .
K1 O9 2.609(9) .
K1 O10 2.790(7) 2_555
K1 O12 2.951(10) 2_555
K1 O18 2.828(8) 4_664
K1 O20 2.849(8) 4_664
K2 K11 3.418(10) 1_545
K2 P2 3.331(5) 6_554
K2 P5 3.422(7) 3_654
K2 O1 2.661(9) .
K2 O4 2.844(6) 6_554
K2 O6 2.836(7) 6_554
K2 O7 3.455(8) .
K2 O9 3.041(8) 6_554
K2 O11 3.413(8) .
K2 O16 2.822(10) 3_654
K2 O17 2.930(6) 3_654
K3 K4 3.464(9) 6_674
K3 O1 3.356(8) 1_665
K3 O5 2.762(8) 1_665
K3 O6 2.631(10) 6_664
K3 O9 3.161(11) 6_664
K3 O10 2.855(7) 1_665
K3 O11 3.237(9) 6_664
K3 O19 2.822(9) 3_664
K3 O21 2.862(8) 3_664
K4 K3 3.464(9) 2_645
K4 O1 2.893(7) 1_655
K4 O6 2.694(10) 6_654
K4 O10 2.736(8) 2_655
K4 O11 2.643(9) 1_655
K4 O15 2.688(9) 3_654
K4 O19 2.678(6) 4_654
K5 P2 3.257(6) 2_555
K5 P4 3.287(5) 4_665
K5 P6 3.288(7) 6_554
K5 O2 2.816(9) 2_555
K5 O4 3.298(9) 2_555
K5 O6 3.452(8) 2_555
K5 O8 2.810(7) 4_665
K5 O11 2.540(8) 3_555
K5 O12 2.775(8) 4_665
K5 O18 2.847(10) 6_554
K5 O19 2.813(7) 6_554
K6 P4 3.356(7) 6_555
K6 P6 3.329(7) 2_555
K6 O5 2.971(8) 6_555
K6 O7 2.604(6) 5_665
K6 O8 2.842(10) 6_555
K6 O10 2.859(6) 6_555
K6 O15 2.734(7) .
K6 O19 2.793(7) 2_555
K6 O20 2.952(10) 2_555
K7 P2 3.477(7) 2_565
K7 P5 3.285(5) 5_564
K7 P6 3.327(6) 6_564
K7 O2 2.944(7) 2_565
K7 O3 2.699(11) 3_665
K7 O6 2.983(11) 2_565
K7 O15 2.942(7) 5_564
K7 O16 2.835(6) 5_564
K7 O18 3.468(8) 6_564
K7 O19 2.840(8) 6_564
K7 O20 3.485(9) 6_564
K8 P2 3.341(8) 4_655
K8 P4 3.265(6) 6_555
K8 P5 3.321(9) .
K8 O2 2.906(9) 4_655
K8 O4 2.820(10) 4_655
K8 O5 2.667(7) 5_555
K8 O8 3.129(9) 6_555
K8 O10 3.317(9) 6_555
K8 O12 3.118(9) 6_555
K8 O15 2.771(11) .
K8 O17 2.981(9) .
K9 P1 3.391(7) .
K9 P3 3.461(8) 6_564
K9 O3 2.944(9) .
K9 O4 2.724(9) 6_564
K9 O5 3.188(8) .
K9 O7 3.219(9) 6_564
K9 O8 2.666(10) .
K9 O9 2.983(10) 6_564
K9 O13 3.486(9) .
K9 O16 2.623(8) 3_664
K9 O18 2.988(7) 3_664
K10 P2 3.378(6) 6_664
K10 P4 3.383(9) .
K10 O2 2.669(9) 6_664
K10 O12 2.682(10) .
K10 O13 2.784(10) .
K10 O14 2.767(6) 6_664
K10 O17 2.476(10) 3_654
K10 O20 2.634(11) 3_654
K11 K2 3.418(10) 1_565
K11 O3 2.840(10) .
K11 O4 2.752(8) 6_564
K11 O7 3.073(9) 1_565
K11 O11 3.371(10) 1_565
K11 O12 2.594(7) 2_555
K11 O16 2.655(8) 3_664
K11 O20 2.742(9) 4_664
K12 K1 3.494(10) .
K12 O1 3.257(9) .
K12 O2 2.806(6) 6_664
K12 O7 2.752(7) .
K12 O8 2.810(9) 2_655
K12 O17 2.733(9) 3_654
K12 O18 2.640(8) 4_664
P1 P4 2.956(3) .
P1 O1 1.507(7) .
P1 O3 1.503(5) .
P1 O5 1.509(6) .
P1 O13 1.629(4) .
P2 P3 3.006(3) .
P2 O2 1.512(6) .
P2 O4 1.508(4) .
P2 O6 1.508(8) .
P2 O14 1.623(3) .
P3 O7 1.508(6) .
P3 O9 1.509(6) .
P3 O11 1.507(5) .
P3 O14 1.624(4) .
P4 O8 1.510(8) .
P4 O10 1.505(4) .
P4 O12 1.515(7) .
P4 O13 1.625(3) .
P5 P6 3.034(4) .
P5 O15 1.510(5) .
P5 O16 1.509(6) .
P5 O17 1.507(6) .
P5 O21 1.619(3) .
P6 O18 1.509(6) .
P6 O19 1.510(5) .
P6 O20 1.506(8) .
P6 O21 1.621(3) .
